data_4339757
loop_
_publ_author_name
'Ma, Yun-Sheng'
'Song, You'
'Li, Yi-Zhi'
'Zheng, Li-Min'

_publ_section_title
;
 Tridecanuclear and docosanuclear manganese phosphonate clusters with slow
 magnetic relaxation.
;
_journal_issue 14
_journal_name_full 'Inorganic chemistry'
_journal_page_first 5459
_journal_page_last 5461
_journal_paper_doi 10.1021/ic070104b
_journal_volume 46
_journal_year 2007
_chemical_formula_sum 'C102 H200 Mn22 N2 O98 P8'
_chemical_formula_weight 4479.08
_chemical_name_systematic
; 
 ? 
;
_space_group_IT_number 2
_symmetry_cell_setting triclinic
_symmetry_space_group_name_Hall '-P 1'
_symmetry_space_group_name_H-M 'P -1'
_atom_sites_solution_hydrogens geom
_atom_sites_solution_primary direct
_atom_sites_solution_secondary difmap
_audit_creation_method SHELXL-97
_cell_angle_alpha 89.7340(10)
_cell_angle_beta 71.6370(10)
_cell_angle_gamma 71.1540(10)
_cell_formula_units_Z 1
_cell_length_a 15.4116(11)
_cell_length_b 18.2450(13)
_cell_length_c 20.7028(15)
_cell_measurement_reflns_used 1999
_cell_measurement_temperature 298(2)
_cell_measurement_theta_max 20.447
_cell_measurement_theta_min 2.331
_cell_volume 5198.0(6)
_computing_cell_refinement SMART
_computing_data_collection 'SMART (Bruker, 2000)'
_computing_data_reduction 'SAINT (Bruker, 2000)'
_computing_molecular_graphics SHELXTL
_computing_publication_material SHELXTL
_computing_structure_refinement SHELXTL
_computing_structure_solution 'SHELXTL (Bruker, 2000)'
_diffrn_ambient_temperature 298(2)
_diffrn_measured_fraction_theta_full 0.990
_diffrn_measured_fraction_theta_max 0.990
_diffrn_radiation_monochromator graphite
_diffrn_radiation_source 'fine-focus sealed tube'
_diffrn_radiation_type MoK\a
_diffrn_radiation_wavelength 0.71073
_diffrn_reflns_av_R_equivalents 0.0387
_diffrn_reflns_av_sigmaI/netI 0.0670
_diffrn_reflns_limit_h_max 19
_diffrn_reflns_limit_h_min -17
_diffrn_reflns_limit_k_max 22
_diffrn_reflns_limit_k_min -22
_diffrn_reflns_limit_l_max 25
_diffrn_reflns_limit_l_min -25
_diffrn_reflns_number 37276
_diffrn_reflns_theta_full 26.00
_diffrn_reflns_theta_max 26.00
_diffrn_reflns_theta_min 1.04
_exptl_absorpt_coefficient_mu 1.428
_exptl_absorpt_correction_T_max 0.692
_exptl_absorpt_correction_T_min 0.643
_exptl_absorpt_correction_type multi-scan
_exptl_absorpt_process_details 'SADABS, Bruker(2000)'
_exptl_crystal_colour 'dark brown'
_exptl_crystal_density_diffrn 1.431
_exptl_crystal_density_method 'not measured'
_exptl_crystal_description block
_exptl_crystal_F_000 2280
_exptl_crystal_size_max 0.32
_exptl_crystal_size_mid 0.28
_exptl_crystal_size_min 0.26
_refine_diff_density_max 0.316
_refine_diff_density_min -0.566
_refine_diff_density_rms 0.076
_refine_ls_extinction_method none
_refine_ls_goodness_of_fit_ref 1.070
_refine_ls_hydrogen_treatment constr
_refine_ls_matrix_type fullcycle
_refine_ls_number_parameters 1137
_refine_ls_number_reflns 20210
_refine_ls_number_restraints 0
_refine_ls_restrained_S_all 1.070
_refine_ls_R_factor_all 0.0869
_refine_ls_R_factor_gt 0.0568
_refine_ls_shift/su_max 0.000
_refine_ls_shift/su_mean 0.000
_refine_ls_structure_factor_coef Fsqd
_refine_ls_weighting_details 'calc w=1/[\s^2^(Fo^2^)+(0.0584P)^2^+0.0000P] where P=(Fo^2^+2Fc^2^)/3'
_refine_ls_weighting_scheme calc
_refine_ls_wR_factor_gt 0.1157
_refine_ls_wR_factor_ref 0.1216
_reflns_number_gt 14303
_reflns_number_total 20210
_reflns_threshold_expression >2sigma(I)
_cod_data_source_file ic070104b-file003.cif
_cod_data_source_block 260425b
_cod_original_sg_symbol_Hall -P1
_cod_original_sg_symbol_H-M p-1
_cod_database_code 4339757

loop_
_symmetry_equiv_pos_as_xyz
'x, y, z'
'-x, -y, -z'

loop_
_atom_site_label
_atom_site_type_symbol
_atom_site_fract_x
_atom_site_fract_y
_atom_site_fract_z
_atom_site_U_iso_or_equiv
_atom_site_adp_type
_atom_site_occupancy
_atom_site_symmetry_multiplicity
_atom_site_calc_flag
_atom_site_refinement_flags
C1 C 0.2095(3) 0.4430(3) 0.6430(3) 0.0644(12) Uani 1 1 d .
H1 H 0.2299 0.4088 0.6729 0.077 Uiso 1 1 calc R
C2 C 0.1168(4) 0.5039(3) 0.6676(3) 0.0698(13) Uani 1 1 d .
H2 H 0.0769 0.5060 0.7123 0.084 Uiso 1 1 calc R
C3 C 0.0863(4) 0.5571(3) 0.6290(3) 0.0697(13) Uani 1 1 d .
H3 H 0.0316 0.6013 0.6470 0.084 Uiso 1 1 calc R
C4 C 0.1405(4) 0.5431(3) 0.5603(3) 0.0679(13) Uani 1 1 d .
H4 H 0.1157 0.5730 0.5295 0.081 Uiso 1 1 calc R
C5 C 0.2345(3) 0.4836(3) 0.5352(3) 0.0665(12) Uani 1 1 d .
H5 H 0.2727 0.4789 0.4896 0.080 Uiso 1 1 calc R
C6 C 0.1955(3) 0.2455(3) 0.5137(3) 0.0595(12) Uani 1 1 d .
H6A H 0.1994 0.2371 0.4660 0.071 Uiso 1 1 calc R
C7 C 0.1538(4) 0.1865(3) 0.5507(3) 0.0691(13) Uani 1 1 d .
H7A H 0.1528 0.1899 0.5977 0.083 Uiso 1 1 calc R
H7B H 0.1962 0.1346 0.5292 0.083 Uiso 1 1 calc R
C8 C 0.0501(3) 0.1977(3) 0.5507(3) 0.0651(12) Uani 1 1 d .
H8A H 0.0523 0.1841 0.5049 0.078 Uiso 1 1 calc R
H8B H 0.0238 0.1635 0.5807 0.078 Uiso 1 1 calc R
C9 C -0.0121(4) 0.2776(3) 0.5737(3) 0.0711(13) Uani 1 1 d .
H9A H -0.0210 0.2877 0.6217 0.085 Uiso 1 1 calc R
H9B H -0.0753 0.2834 0.5704 0.085 Uiso 1 1 calc R
C10 C 0.0245(4) 0.3419(3) 0.5340(2) 0.0662(12) Uani 1 1 d .
H10A H 0.0275 0.3370 0.4866 0.079 Uiso 1 1 calc R
H10B H -0.0189 0.3936 0.5551 0.079 Uiso 1 1 calc R
C11 C 0.1289(3) 0.3273(3) 0.5386(3) 0.0689(14) Uani 1 1 d .
H11A H 0.1570 0.3626 0.5115 0.083 Uiso 1 1 calc R
H11B H 0.1231 0.3388 0.5857 0.083 Uiso 1 1 calc R
C12 C 0.2303(3) 0.1723(3) 0.2874(2) 0.0616(12) Uani 1 1 d .
H12 H 0.2054 0.2290 0.2881 0.074 Uiso 1 1 calc R
C13 C 0.2197(4) 0.1372(3) 0.2238(3) 0.0652(12) Uani 1 1 d .
H13A H 0.2327 0.0817 0.2252 0.078 Uiso 1 1 calc R
H13B H 0.2663 0.1450 0.1826 0.078 Uiso 1 1 calc R
C14 C 0.1151(3) 0.1773(3) 0.2223(2) 0.0602(11) Uani 1 1 d .
H14A H 0.1094 0.1595 0.1802 0.072 Uiso 1 1 calc R
H14B H 0.0998 0.2334 0.2246 0.072 Uiso 1 1 calc R
C15 C 0.0443(4) 0.1559(3) 0.2849(2) 0.0631(12) Uani 1 1 d .
H15A H 0.0595 0.0999 0.2838 0.076 Uiso 1 1 calc R
H15B H -0.0225 0.1799 0.2864 0.076 Uiso 1 1 calc R
C16 C 0.0614(4) 0.1894(3) 0.3471(2) 0.0642(12) Uani 1 1 d .
H16A H 0.0474 0.2450 0.3458 0.077 Uiso 1 1 calc R
H16B H 0.0163 0.1815 0.3891 0.077 Uiso 1 1 calc R
C17 C 0.1655(3) 0.1519(3) 0.3486(3) 0.0651(12) Uani 1 1 d .
H17A H 0.1713 0.1717 0.3898 0.078 Uiso 1 1 calc R
H17B H 0.1823 0.0958 0.3475 0.078 Uiso 1 1 calc R
C18 C 0.3386(4) -0.0736(3) 0.3560(3) 0.0653(12) Uani 1 1 d .
H18 H 0.3209 -0.0334 0.3263 0.078 Uiso 1 1 calc R
C19 C 0.3606(3) -0.1528(3) 0.3187(3) 0.0613(11) Uani 1 1 d .
H19A H 0.3805 -0.1938 0.3465 0.074 Uiso 1 1 calc R
H19B H 0.4133 -0.1612 0.2757 0.074 Uiso 1 1 calc R
C20 C 0.2681(3) -0.1555(3) 0.3049(2) 0.0622(11) Uani 1 1 d .
H20A H 0.2815 -0.2063 0.2822 0.075 Uiso 1 1 calc R
H20B H 0.2509 -0.1167 0.2747 0.075 Uiso 1 1 calc R
C21 C 0.1812(4) -0.1397(3) 0.3731(3) 0.0625(11) Uani 1 1 d .
H21A H 0.1240 -0.1400 0.3631 0.075 Uiso 1 1 calc R
H21B H 0.1965 -0.1809 0.4017 0.075 Uiso 1 1 calc R
C22 C 0.1603(4) -0.0637(3) 0.4107(3) 0.0708(14) Uani 1 1 d .
H22A H 0.1090 -0.0571 0.4541 0.085 Uiso 1 1 calc R
H22B H 0.1374 -0.0220 0.3844 0.085 Uiso 1 1 calc R
C23 C 0.2508(3) -0.0577(3) 0.4237(2) 0.0605(11) Uani 1 1 d .
H23A H 0.2687 -0.0950 0.4548 0.073 Uiso 1 1 calc R
H23B H 0.2355 -0.0060 0.4454 0.073 Uiso 1 1 calc R
C24 C 0.6877(3) 0.2406(2) 0.0176(2) 0.0583(11) Uani 1 1 d .
H24 H 0.7512 0.2477 0.0038 0.070 Uiso 1 1 calc R
C25 C 0.6864(4) 0.1867(3) -0.0406(2) 0.0629(12) Uani 1 1 d .
H25A H 0.7268 0.1334 -0.0410 0.075 Uiso 1 1 calc R
H25B H 0.6207 0.1879 -0.0336 0.075 Uiso 1 1 calc R
C26 C 0.7256(4) 0.2182(3) -0.1079(3) 0.0682(13) Uani 1 1 d .
H26A H 0.7419 0.1814 -0.1471 0.082 Uiso 1 1 calc R
H26B H 0.7817 0.2324 -0.1099 0.082 Uiso 1 1 calc R
C27 C 0.6334(3) 0.2925(3) -0.1025(3) 0.0638(12) Uani 1 1 d .
H27A H 0.5733 0.2816 -0.0833 0.077 Uiso 1 1 calc R
H27B H 0.6366 0.3117 -0.1467 0.077 Uiso 1 1 calc R
C28 C 0.6443(4) 0.3517(3) -0.0518(3) 0.0706(13) Uani 1 1 d .
H28A H 0.7107 0.3510 -0.0640 0.085 Uiso 1 1 calc R
H28B H 0.6013 0.4045 -0.0502 0.085 Uiso 1 1 calc R
C29 C 0.6129(4) 0.3162(3) 0.0166(3) 0.0711(14) Uani 1 1 d .
H29A H 0.6029 0.3525 0.0545 0.085 Uiso 1 1 calc R
H29B H 0.5518 0.3082 0.0224 0.085 Uiso 1 1 calc R
C30 C 0.5716(3) -0.3294(3) 0.3163(2) 0.0597(11) Uani 1 1 d .
C31 C 0.5406(4) -0.3684(3) 0.2672(3) 0.0669(12) Uani 1 1 d .
H31A H 0.5417 -0.3402 0.2279 0.100 Uiso 1 1 calc R
H31B H 0.4760 -0.3689 0.2897 0.100 Uiso 1 1 calc R
H31C H 0.5845 -0.4210 0.2529 0.100 Uiso 1 1 calc R
C32 C 0.7644(3) -0.1499(2) 0.2008(2) 0.0508(10) Uani 1 1 d .
C33 C 0.8526(3) -0.1857(3) 0.1336(3) 0.0691(13) Uani 1 1 d .
H33A H 0.8815 -0.2405 0.1354 0.104 Uiso 1 1 calc R
H33B H 0.9000 -0.1608 0.1295 0.104 Uiso 1 1 calc R
H33C H 0.8305 -0.1778 0.0949 0.104 Uiso 1 1 calc R
C34 C 0.9386(3) 0.0211(3) 0.1149(2) 0.0481(9) Uani 1 1 d .
C35 C 1.0468(3) -0.0215(2) 0.0818(2) 0.0546(10) Uani 1 1 d .
H35A H 1.0729 0.0061 0.0453 0.082 Uiso 1 1 calc R
H35B H 1.0574 -0.0732 0.0637 0.082 Uiso 1 1 calc R
H35C H 1.0785 -0.0243 0.1153 0.082 Uiso 1 1 calc R
C36 C 0.6967(3) -0.0095(3) 0.0201(3) 0.0641(12) Uani 1 1 d .
C37 C 0.7288(4) -0.0637(3) -0.0443(3) 0.0667(12) Uani 1 1 d .
H37A H 0.6760 -0.0797 -0.0459 0.100 Uiso 1 1 calc R
H37B H 0.7826 -0.1087 -0.0442 0.100 Uiso 1 1 calc R
H37C H 0.7484 -0.0372 -0.0835 0.100 Uiso 1 1 calc R
C38 C 0.3844(3) 0.2367(3) 0.0846(2) 0.0556(10) Uani 1 1 d .
C39 C 0.3293(4) 0.2629(3) 0.0324(3) 0.0706(13) Uani 1 1 d .
H39A H 0.2687 0.2535 0.0480 0.106 Uiso 1 1 calc R
H39B H 0.3682 0.2340 -0.0115 0.106 Uiso 1 1 calc R
H39C H 0.3173 0.3175 0.0286 0.106 Uiso 1 1 calc R
C40 C 0.4849(3) -0.0424(3) 0.13562(19) 0.0550(11) Uani 1 1 d .
C41 C 0.4460(3) -0.0953(3) 0.1064(3) 0.0626(12) Uani 1 1 d .
H41A H 0.3807 -0.0880 0.1351 0.094 Uiso 1 1 calc R
H41B H 0.4861 -0.1485 0.1043 0.094 Uiso 1 1 calc R
H41C H 0.4464 -0.0831 0.0612 0.094 Uiso 1 1 calc R
C42 C 0.4771(3) 0.4233(2) 0.1979(3) 0.0609(11) Uani 1 1 d .
C43 C 0.4452(3) 0.5071(3) 0.1788(2) 0.0588(11) Uani 1 1 d .
H43A H 0.4262 0.5073 0.1388 0.088 Uiso 1 1 calc R
H43B H 0.4982 0.5266 0.1695 0.088 Uiso 1 1 calc R
H43C H 0.3911 0.5395 0.2161 0.088 Uiso 1 1 calc R
C44 C 0.5113(3) 0.3982(3) 0.4082(2) 0.0616(11) Uani 1 1 d .
C45 C 0.5562(3) 0.4564(3) 0.3827(2) 0.0638(12) Uani 1 1 d .
H45A H 0.5117 0.4978 0.3682 0.096 Uiso 1 1 calc R
H45B H 0.6144 0.4327 0.3446 0.096 Uiso 1 1 calc R
H45C H 0.5718 0.4770 0.4184 0.096 Uiso 1 1 calc R
C46 C 0.7997(3) 0.3083(3) 0.2234(3) 0.0622(12) Uani 1 1 d .
C47 C 0.8624(4) 0.3571(3) 0.2211(3) 0.0642(12) Uani 1 1 d .
H47A H 0.9265 0.3239 0.2180 0.096 Uiso 1 1 calc R
H47B H 0.8349 0.3929 0.2620 0.096 Uiso 1 1 calc R
H47C H 0.8658 0.3857 0.1819 0.096 Uiso 1 1 calc R
C48 C 0.8065(3) 0.0855(3) 0.3390(2) 0.0582(11) Uani 1 1 d .
C49 C 0.8661(4) 0.0469(3) 0.3850(3) 0.0677(12) Uani 1 1 d .
H49A H 0.8961 -0.0079 0.3706 0.102 Uiso 1 1 calc R
H49B H 0.8239 0.0550 0.4317 0.102 Uiso 1 1 calc R
H49C H 0.9153 0.0696 0.3814 0.102 Uiso 1 1 calc R
C50 C 0.2683(3) 0.3813(2) 0.3259(2) 0.0501(10) Uani 1 1 d .
C51 C 0.1753(4) 0.4538(3) 0.3520(3) 0.0668(12) Uani 1 1 d .
H51A H 0.1906 0.4996 0.3379 0.100 Uiso 1 1 calc R
H51B H 0.1496 0.4582 0.4010 0.100 Uiso 1 1 calc R
H51C H 0.1277 0.4487 0.3332 0.100 Uiso 1 1 calc R
Mn1 Mn 0.46691(3) 0.09581(3) 0.39585(2) 0.03161(11) Uani 1 1 d .
Mn2 Mn 0.62777(4) 0.12490(3) 0.29962(3) 0.03319(11) Uani 1 1 d .
Mn3 Mn 0.55462(4) -0.00958(3) 0.24208(3) 0.03478(11) Uani 1 1 d .
Mn4 Mn 0.73696(4) 0.02524(3) 0.14120(3) 0.03918(12) Uani 1 1 d .
Mn5 Mn 0.42122(4) 0.27256(3) 0.36477(3) 0.03386(11) Uani 1 1 d .
Mn6 Mn 0.79133(4) 0.15111(3) 0.21109(3) 0.04068(13) Uani 1 1 d .
Mn7 Mn 0.52072(4) 0.10746(3) 0.12499(3) 0.04317(14) Uani 1 1 d .
Mn8 Mn 0.60041(5) 0.30457(4) 0.25352(3) 0.05119(15) Uani 1 1 d .
Mn9 Mn 0.63467(4) -0.18776(3) 0.34090(3) 0.04077(13) Uani 1 1 d .
Mn10 Mn 0.42935(5) 0.27737(4) 0.20289(3) 0.04907(15) Uani 1 1 d .
Mn11 Mn 0.40793(5) 0.33636(3) 0.53998(3) 0.04898(15) Uani 1 1 d .
N1 N 0.2673(3) 0.4343(2) 0.5779(2) 0.0652(10) Uani 1 1 d .
O1 O 0.51600(17) 0.18039(13) 0.37492(11) 0.0362(5) Uani 1 1 d .
O2 O 0.6718(2) 0.21046(15) 0.27471(15) 0.0517(7) Uani 1 1 d .
O3 O 0.56997(17) 0.04652(13) 0.31394(11) 0.0339(5) Uani 1 1 d .
O4 O 0.73601(18) 0.07354(16) 0.22093(12) 0.0466(6) Uani 1 1 d .
O5 O 0.48965(18) 0.26972(14) 0.26903(11) 0.0395(5) Uani 1 1 d .
O6 O 0.59848(17) 0.05476(14) 0.17527(13) 0.0430(6) Uani 1 1 d .
O7 O 0.40575(18) 0.17946(14) 0.21727(13) 0.0443(6) Uani 1 1 d .
O8 O 0.5621(2) 0.19956(16) 0.12449(14) 0.0511(7) Uani 1 1 d .
O9 O 0.35892(19) 0.18280(15) 0.34746(12) 0.0444(6) Uani 1 1 d .
O10 O 0.40357(18) 0.05958(15) 0.27244(13) 0.0446(6) Uani 1 1 d .
O11 O 0.6641(2) 0.26899(18) 0.14850(13) 0.0599(8) Uani 1 1 d .
O12 O 0.7405(2) 0.12924(15) 0.09645(13) 0.0491(6) Uani 1 1 d .
O13 O 0.52575(17) -0.08441(13) 0.30258(13) 0.0412(5) Uani 1 1 d .
O14 O 0.48103(19) -0.13268(16) 0.41340(13) 0.0474(6) Uani 1 1 d .
O15 O 0.41524(19) 0.01229(15) 0.40986(13) 0.0444(6) Uani 1 1 d .
O16 O 0.32240(18) 0.25171(14) 0.58051(12) 0.0392(5) Uani 1 1 d .
O17 O 0.3555(2) 0.28509(15) 0.46370(15) 0.0513(7) Uani 1 1 d .
O18 O 0.37561(17) 0.14320(14) 0.48412(15) 0.0448(6) Uani 1 1 d .
O19 O 0.4622(2) 0.40657(16) 0.47128(13) 0.0495(6) Uani 1 1 d .
O20 O 0.5189(2) 0.34331(16) 0.36579(13) 0.0504(7) Uani 1 1 d .
O21 O 0.28931(18) 0.34510(14) 0.26948(13) 0.0438(6) Uani 1 1 d .
O22 O 0.3176(2) 0.36637(15) 0.36635(15) 0.0522(7) Uani 1 1 d .
O23 O 0.4447(2) 0.37697(18) 0.17759(17) 0.0618(8) Uani 1 1 d .
O24 O 0.5333(2) 0.40720(18) 0.23397(16) 0.0624(8) Uani 1 1 d .
O25 O 0.7084(2) 0.34352(16) 0.24712(14) 0.0554(7) Uani 1 1 d .
O26 O 0.83946(18) 0.23814(15) 0.20009(14) 0.0482(6) Uani 1 1 d .
O27 O 0.91517(19) 0.08707(16) 0.14340(14) 0.0508(7) Uani 1 1 d .
O28 O 0.88089(17) -0.01192(15) 0.11006(13) 0.0442(6) Uani 1 1 d .
O29 O 0.75150(19) -0.03183(17) 0.05815(14) 0.0505(6) Uani 1 1 d .
O30 O 0.6270(2) 0.04792(17) 0.03135(14) 0.0550(7) Uani 1 1 d .
O31 O 0.3730(2) 0.28513(18) 0.12933(16) 0.0607(8) Uani 1 1 d .
O32 O 0.4364(2) 0.16456(18) 0.07456(15) 0.0599(8) Uani 1 1 d .
O33 O 0.4623(2) 0.02738(16) 0.12154(14) 0.0527(7) Uani 1 1 d .
O34 O 0.53522(19) -0.07039(16) 0.17392(13) 0.0480(6) Uani 1 1 d .
O35 O 0.71558(19) -0.07708(15) 0.20309(12) 0.0452(6) Uani 1 1 d .
O36 O 0.7411(2) -0.19238(17) 0.24494(15) 0.0560(7) Uani 1 1 d .
O37 O 0.6090(2) -0.27776(17) 0.29647(15) 0.0579(7) Uani 1 1 d .
O38 O 0.5534(2) -0.35124(18) 0.37544(14) 0.0593(7) Uani 1 1 d .
O39 O 0.8499(2) 0.11098(18) 0.29092(14) 0.0588(7) Uani 1 1 d .
O40 O 0.71879(16) 0.08751(15) 0.36235(12) 0.0415(5) Uani 1 1 d .
O1W O 0.54480(19) 0.23695(14) 0.49561(13) 0.0472(6) Uani 1 1 d .
H1WA H 0.5429 0.1987 0.5190 0.071 Uiso 1 1 d R
H1WB H 0.5515 0.2237 0.4545 0.071 Uiso 1 1 d R
O2W O 0.57534(19) 0.04700(15) 0.45221(12) 0.0468(6) Uani 1 1 d .
H2WA H 0.6301 0.0501 0.4289 0.070 Uiso 1 1 d R
H2WB H 0.5551 0.0730 0.4912 0.070 Uiso 1 1 d R
O3W O 0.6790(2) -0.09376(16) 0.37119(16) 0.0575(7) Uani 1 1 d .
H3WB H 0.6698 -0.0576 0.3455 0.086 Uiso 1 1 d R
H3WA H 0.6453 -0.0758 0.4126 0.086 Uiso 1 1 d R
O4W O 0.0797(5) 0.6302(4) 0.0818(4) 0.0620(19) Uani 0.40 1 d P
H4WB H 0.0883 0.6176 0.1195 0.074 Uiso 0.40 1 d PR
H4WA H 0.0306 0.6203 0.0793 0.093 Uiso 0.40 1 d PR
O5W O 0.2608(6) 0.6258(5) 0.2933(4) 0.071(2) Uani 0.40 1 d P
H5WB H 0.2093 0.6332 0.2834 0.107 Uiso 0.40 1 d PR
H5WA H 0.2695 0.6691 0.2970 0.107 Uiso 0.40 1 d PR
O6W O 0.6811(6) 0.5147(5) 0.0617(4) 0.069(2) Uani 0.40 1 d P
H6WB H 0.6610 0.5064 0.0296 0.083 Uiso 0.40 1 d PR
H6WA H 0.7027 0.5525 0.0570 0.083 Uiso 0.40 1 d PR
O7W O 0.6218(6) 0.7574(5) 0.1564(4) 0.067(2) Uani 0.40 1 d P
H7WA H 0.6794 0.7269 0.1359 0.100 Uiso 0.40 1 d PR
H7WB H 0.6237 0.7997 0.1718 0.100 Uiso 0.40 1 d PR
O8W O 0.9687(6) 0.6353(5) 0.2227(4) 0.076(2) Uani 0.40 1 d P
H8WA H 0.9858 0.6131 0.1825 0.114 Uiso 0.40 1 d PR
H8WB H 0.9513 0.6844 0.2217 0.114 Uiso 0.40 1 d PR
O9W O 0.9156(6) 0.7162(5) 0.9153(4) 0.073(2) Uani 0.40 1 d P
H9WA H 0.9719 0.6818 0.9017 0.109 Uiso 0.40 1 d PR
H9WB H 0.9188 0.7590 0.9001 0.109 Uiso 0.40 1 d PR
O10W O 0.9435(6) 0.2774(5) 0.7722(4) 0.066(2) Uani 0.40 1 d P
H10D H 0.9898 0.2474 0.7390 0.099 Uiso 0.40 1 d PR
H10E H 0.9556 0.3186 0.7784 0.099 Uiso 0.40 1 d PR
O11W O 0.2459(6) 0.7381(5) 0.5972(4) 0.069(2) Uani 0.40 1 d P
H11E H 0.2366 0.7623 0.6352 0.103 Uiso 0.40 1 d PR
H11D H 0.3025 0.7326 0.5702 0.103 Uiso 0.40 1 d PR
O12W O -0.0047(6) 0.7895(5) 0.9610(4) 0.068(2) Uani 0.40 1 d P
H12E H 0.0556 0.7763 0.9385 0.082 Uiso 0.40 1 d PR
H12D H -0.0291 0.8266 0.9931 0.082 Uiso 0.40 1 d PR
O13W O 0.2074(6) 0.3900(5) 0.8458(4) 0.071(2) Uani 0.40 1 d P
H13D H 0.2656 0.3712 0.8459 0.107 Uiso 0.40 1 d PR
H13E H 0.1775 0.4314 0.8734 0.107 Uiso 0.40 1 d PR
O14W O 0.0412(7) 0.1140(5) 0.7469(4) 0.079(2) Uani 0.40 1 d P
H14D H 0.0607 0.1521 0.7349 0.095 Uiso 0.40 1 d PR
H14E H 0.0803 0.0822 0.7636 0.119 Uiso 0.40 1 d PR
O15W O -0.0036(7) 0.4952(5) 0.9600(4) 0.073(2) Uani 0.40 1 d P
H15E H -0.0460 0.4924 0.9429 0.087 Uiso 0.40 1 d PR
H15D H 0.0515 0.4626 0.9371 0.109 Uiso 0.40 1 d PR
O16W O 0.1159(6) 0.4241(5) 0.1798(5) 0.076(2) Uani 0.40 1 d P
H16D H 0.1310 0.3780 0.1612 0.091 Uiso 0.40 1 d P
H16E H 0.0626 0.4537 0.1786 0.091 Uiso 0.40 1 d P
O17W O 0.2079(6) 0.4611(5) 0.1505(4) 0.073(2) Uani 0.40 1 d P
H17E H 0.1906 0.5066 0.1383 0.088 Uiso 0.40 1 d PR
H17D H 0.2592 0.4307 0.1209 0.088 Uiso 0.40 1 d PR
O18W O 0.2989(6) 0.6036(5) 0.3791(5) 0.080(3) Uani 0.40 1 d P
H18D H 0.3551 0.5775 0.3520 0.120 Uiso 0.40 1 d PR
H18E H 0.2973 0.6493 0.3892 0.120 Uiso 0.40 1 d PR
P1 P 0.44338(7) -0.06861(6) 0.37251(6) 0.0475(2) Uani 1 1 d .
P2 P 0.31687(6) 0.22892(5) 0.51138(4) 0.03523(17) Uani 1 1 d .
P3 P 0.66598(8) 0.20605(7) 0.10038(5) 0.0536(3) Uani 1 1 d .
P4 P 0.35510(7) 0.14587(6) 0.28270(5) 0.0400(2) Uani 1 1 d .

loop_
_atom_site_aniso_label
_atom_site_aniso_U_11
_atom_site_aniso_U_22
_atom_site_aniso_U_33
_atom_site_aniso_U_23
_atom_site_aniso_U_13
_atom_site_aniso_U_12
C1 0.060(3) 0.062(3) 0.061(3) -0.015(2) -0.014(2) -0.013(2)
C2 0.066(3) 0.060(3) 0.061(3) -0.016(2) -0.009(2) -0.003(2)
C3 0.066(3) 0.064(3) 0.055(3) -0.014(2) -0.014(2) 0.004(2)
C4 0.062(3) 0.064(3) 0.067(3) 0.021(2) -0.018(2) -0.011(2)
C5 0.059(3) 0.070(3) 0.057(3) 0.014(2) -0.008(2) -0.014(2)
C6 0.037(2) 0.054(2) 0.078(3) 0.017(2) -0.010(2) -0.0120(18)
C7 0.080(3) 0.048(2) 0.065(3) 0.012(2) -0.023(3) -0.005(2)
C8 0.060(3) 0.066(3) 0.062(3) 0.008(2) -0.016(2) -0.016(2)
C9 0.083(3) 0.058(3) 0.061(3) 0.010(2) -0.018(3) -0.014(3)
C10 0.062(3) 0.067(3) 0.053(3) -0.015(2) -0.008(2) -0.012(2)
C11 0.054(3) 0.052(3) 0.066(3) -0.008(2) -0.014(2) 0.021(2)
C12 0.062(3) 0.070(3) 0.044(2) 0.018(2) -0.009(2) -0.021(2)
C13 0.063(3) 0.071(3) 0.063(3) 0.019(2) -0.018(2) -0.029(2)
C14 0.056(3) 0.062(3) 0.063(3) 0.016(2) -0.021(2) -0.020(2)
C15 0.065(3) 0.060(3) 0.066(3) -0.005(2) -0.019(2) -0.025(2)
C16 0.066(3) 0.065(3) 0.055(3) -0.012(2) -0.013(2) -0.020(2)
C17 0.063(3) 0.061(3) 0.064(3) 0.004(2) -0.016(2) -0.016(2)
C18 0.066(3) 0.051(2) 0.068(3) 0.026(2) -0.014(2) -0.013(2)
C19 0.060(3) 0.055(3) 0.064(3) 0.009(2) -0.015(2) -0.018(2)
C20 0.067(3) 0.059(3) 0.062(3) 0.012(2) -0.023(2) -0.021(2)
C21 0.064(3) 0.053(3) 0.065(3) 0.017(2) -0.018(2) -0.017(2)
C22 0.057(3) 0.059(3) 0.076(3) 0.015(2) -0.010(2) -0.005(2)
C23 0.063(3) 0.061(3) 0.056(3) 0.010(2) -0.020(2) -0.018(2)
C24 0.063(3) 0.052(2) 0.048(2) 0.0031(19) -0.017(2) -0.004(2)
C25 0.070(3) 0.051(2) 0.057(3) -0.005(2) -0.018(2) -0.009(2)
C26 0.060(3) 0.076(3) 0.059(3) -0.015(2) -0.017(2) -0.014(2)
C27 0.059(3) 0.059(3) 0.059(3) 0.010(2) -0.009(2) -0.013(2)
C28 0.076(3) 0.066(3) 0.063(3) 0.011(2) -0.009(3) -0.028(3)
C29 0.072(3) 0.062(3) 0.068(3) 0.027(2) -0.015(3) -0.017(2)
C30 0.052(2) 0.067(3) 0.045(2) 0.007(2) -0.0047(19) -0.012(2)
C31 0.058(3) 0.068(3) 0.063(3) 0.006(2) -0.009(2) -0.018(2)
C32 0.051(2) 0.042(2) 0.048(2) 0.0177(17) 0.0018(18) -0.0192(18)
C33 0.055(3) 0.060(3) 0.069(3) 0.011(2) 0.003(2) -0.012(2)
C34 0.0340(19) 0.065(2) 0.045(2) -0.0059(18) -0.0109(16) -0.0181(18)
C35 0.042(2) 0.050(2) 0.060(3) 0.0009(19) -0.0052(19) -0.0120(18)
C36 0.056(3) 0.064(3) 0.062(3) 0.005(2) -0.015(2) -0.012(2)
C37 0.066(3) 0.065(3) 0.061(3) -0.018(2) -0.016(2) -0.017(2)
C38 0.054(2) 0.061(3) 0.043(2) 0.0077(19) -0.0099(19) -0.015(2)
C39 0.073(3) 0.052(3) 0.080(4) 0.007(2) -0.029(3) -0.010(2)
C40 0.071(3) 0.060(2) 0.0255(18) 0.0093(16) -0.0172(18) -0.010(2)
C41 0.058(3) 0.060(3) 0.066(3) 0.010(2) -0.016(2) -0.019(2)
C42 0.062(3) 0.043(2) 0.074(3) 0.014(2) -0.020(2) -0.016(2)
C43 0.052(2) 0.057(3) 0.059(3) 0.011(2) -0.014(2) -0.012(2)
C44 0.060(3) 0.068(3) 0.047(2) 0.014(2) -0.012(2) -0.015(2)
C45 0.054(3) 0.061(3) 0.057(3) 0.003(2) 0.002(2) -0.015(2)
C46 0.048(2) 0.068(3) 0.061(3) 0.001(2) -0.012(2) -0.013(2)
C47 0.068(3) 0.063(3) 0.061(3) 0.008(2) -0.020(2) -0.023(2)
C48 0.057(3) 0.064(3) 0.044(2) 0.0127(19) -0.0126(19) -0.012(2)
C49 0.059(3) 0.073(3) 0.062(3) 0.014(2) -0.017(2) -0.014(2)
C50 0.038(2) 0.0327(18) 0.062(3) 0.0085(17) -0.0087(18) 0.0027(15)
C51 0.066(3) 0.054(3) 0.065(3) 0.006(2) -0.014(2) -0.008(2)
Mn1 0.0316(2) 0.0350(3) 0.0329(3) 0.0076(2) -0.0107(2) -0.0174(2)
Mn2 0.0332(3) 0.0372(3) 0.0342(3) 0.0094(2) -0.0111(2) -0.0186(2)
Mn3 0.0404(3) 0.0389(3) 0.0310(3) 0.0088(2) -0.0136(2) -0.0196(2)
Mn4 0.0358(3) 0.0513(3) 0.0331(3) 0.0089(2) -0.0105(2) -0.0191(2)
Mn5 0.0418(3) 0.0359(3) 0.0285(2) 0.0103(2) -0.0158(2) -0.0152(2)
Mn6 0.0385(3) 0.0456(3) 0.0452(3) 0.0101(2) -0.0091(2) -0.0284(2)
Mn7 0.0461(3) 0.0521(3) 0.0269(3) 0.0154(2) -0.0113(2) -0.0118(3)
Mn8 0.0611(4) 0.0490(3) 0.0353(3) 0.0152(2) -0.0104(3) -0.0134(3)
Mn9 0.0506(3) 0.0390(3) 0.0305(3) 0.0079(2) -0.0152(2) -0.0106(2)
Mn10 0.0573(4) 0.0479(3) 0.0338(3) 0.0117(2) -0.0111(3) -0.0110(3)
Mn11 0.0612(4) 0.0389(3) 0.0380(3) 0.0080(2) -0.0105(3) -0.0113(3)
N1 0.063(2) 0.054(2) 0.058(2) -0.0075(18) -0.0088(19) -0.0040(18)
O1 0.0470(13) 0.0331(12) 0.0305(12) 0.0081(9) -0.0183(10) -0.0110(10)
O2 0.0462(15) 0.0446(15) 0.0567(17) 0.0090(12) -0.0071(13) -0.0150(12)
O3 0.0405(12) 0.0333(12) 0.0286(11) 0.0071(9) -0.0127(10) -0.0121(10)
O4 0.0412(14) 0.0618(16) 0.0275(12) 0.0052(11) -0.0080(11) -0.0084(12)
O5 0.0496(14) 0.0412(13) 0.0272(12) 0.0179(10) -0.0160(10) -0.0118(11)
O6 0.0352(13) 0.0429(13) 0.0488(15) 0.0145(11) -0.0128(11) -0.0117(11)
O7 0.0437(14) 0.0408(13) 0.0447(14) 0.0159(11) -0.0151(11) -0.0091(11)
O8 0.0516(16) 0.0516(16) 0.0433(15) 0.0133(12) -0.0116(12) -0.0128(13)
O9 0.0473(14) 0.0484(14) 0.0327(13) 0.0064(11) -0.0102(11) -0.0131(12)
O10 0.0446(14) 0.0453(14) 0.0426(14) 0.0151(11) -0.0119(11) -0.0160(11)
O11 0.0695(19) 0.0663(19) 0.0285(13) -0.0056(12) -0.0005(13) -0.0184(15)
O12 0.0557(16) 0.0466(15) 0.0395(14) 0.0170(11) -0.0129(12) -0.0131(12)
O13 0.0387(13) 0.0343(12) 0.0454(14) 0.0093(10) -0.0098(11) -0.0099(10)
O14 0.0460(14) 0.0577(16) 0.0284(12) 0.0100(11) -0.0087(11) -0.0082(12)
O15 0.0479(14) 0.0460(14) 0.0341(13) 0.0063(10) -0.0097(11) -0.0130(11)
O16 0.0440(14) 0.0452(14) 0.0300(12) 0.0029(10) -0.0167(10) -0.0127(11)
O17 0.0555(16) 0.0418(14) 0.0538(17) 0.0089(12) -0.0199(13) -0.0110(12)
O18 0.0276(12) 0.0371(13) 0.0682(18) 0.0073(12) -0.0126(12) -0.0122(10)
O19 0.0599(17) 0.0492(15) 0.0328(13) 0.0047(11) -0.0126(12) -0.0126(13)
O20 0.0577(16) 0.0486(15) 0.0353(13) 0.0126(11) -0.0109(12) -0.0099(13)
O21 0.0457(14) 0.0429(14) 0.0407(14) 0.0067(11) -0.0153(11) -0.0115(11)
O22 0.0540(16) 0.0379(14) 0.0514(16) 0.0095(12) -0.0146(13) -0.0013(12)
O23 0.0537(17) 0.0575(18) 0.0632(19) 0.0129(14) -0.0125(15) -0.0113(14)
O24 0.0580(18) 0.0594(18) 0.0608(19) 0.0140(15) -0.0129(15) -0.0147(15)
O25 0.0592(17) 0.0528(16) 0.0432(15) 0.0095(12) -0.0095(13) -0.0119(14)
O26 0.0403(14) 0.0441(14) 0.0489(16) 0.0023(12) 0.0007(12) -0.0146(12)
O27 0.0374(14) 0.0598(17) 0.0464(15) 0.0047(13) -0.0075(12) -0.0111(12)
O28 0.0346(13) 0.0520(15) 0.0385(13) 0.0000(11) -0.0021(10) -0.0145(11)
O29 0.0436(15) 0.0619(17) 0.0400(14) 0.0021(12) -0.0115(11) -0.0123(13)
O30 0.0591(17) 0.0565(17) 0.0414(15) 0.0107(12) -0.0121(13) -0.0137(14)
O31 0.0507(17) 0.0607(18) 0.0573(18) 0.0106(14) -0.0120(14) -0.0070(14)
O32 0.0608(18) 0.0610(18) 0.0424(16) 0.0025(13) -0.0093(14) -0.0077(14)
O33 0.0508(16) 0.0541(16) 0.0432(15) 0.0102(12) -0.0094(12) -0.0108(13)
O34 0.0433(14) 0.0619(17) 0.0335(13) 0.0119(12) -0.0093(11) -0.0143(12)
O35 0.0463(14) 0.0444(14) 0.0320(13) 0.0079(10) -0.0029(11) -0.0086(11)
O36 0.0503(16) 0.0543(16) 0.0482(16) 0.0111(13) -0.0066(13) -0.0075(13)
O37 0.0535(16) 0.0637(18) 0.0496(16) 0.0032(13) -0.0141(13) -0.0138(14)
O38 0.0631(18) 0.0655(18) 0.0433(15) 0.0110(13) -0.0147(14) -0.0169(15)
O39 0.0591(17) 0.0701(19) 0.0391(14) 0.0176(13) -0.0089(13) -0.0188(14)
O40 0.0283(12) 0.0635(16) 0.0349(12) 0.0107(11) -0.0177(10) -0.0114(11)
O1W 0.0559(15) 0.0429(13) 0.0377(13) 0.0187(11) -0.0146(12) -0.0112(12)
O2W 0.0492(15) 0.0598(16) 0.0293(12) 0.0099(11) -0.0183(11) -0.0106(12)
O3W 0.0519(16) 0.0476(15) 0.0618(18) 0.0006(13) -0.0130(14) -0.0080(12)
O4W 0.047(4) 0.064(5) 0.069(5) -0.001(4) -0.013(4) -0.016(3)
O5W 0.064(5) 0.073(5) 0.060(5) -0.008(4) -0.003(4) -0.018(4)
O6W 0.059(5) 0.076(5) 0.061(5) -0.004(4) 0.003(4) -0.031(4)
O7W 0.061(5) 0.070(5) 0.065(5) 0.013(4) -0.031(4) -0.006(4)
O8W 0.068(5) 0.064(5) 0.066(5) 0.008(4) -0.006(4) 0.002(4)
O9W 0.067(5) 0.063(5) 0.071(5) -0.002(4) -0.016(4) -0.007(4)
O10W 0.062(5) 0.066(5) 0.061(5) 0.019(4) -0.015(4) -0.013(4)
O11W 0.055(4) 0.073(5) 0.066(5) 0.012(4) -0.007(4) -0.017(4)
O12W 0.074(5) 0.069(5) 0.051(4) 0.018(4) -0.022(4) -0.008(4)
O13W 0.067(5) 0.056(4) 0.072(5) -0.005(4) -0.003(4) -0.015(4)
O14W 0.082(6) 0.084(6) 0.058(5) 0.018(4) -0.016(4) -0.019(5)
O15W 0.075(5) 0.056(5) 0.080(6) 0.014(4) -0.022(5) -0.018(4)
O16W 0.063(5) 0.071(5) 0.071(5) -0.016(4) -0.005(4) -0.009(4)
O17W 0.066(5) 0.068(5) 0.066(5) 0.018(4) -0.008(4) -0.012(4)
O18W 0.061(5) 0.077(6) 0.074(6) 0.016(4) 0.004(4) -0.012(4)
P1 0.0410(5) 0.0412(5) 0.0572(6) 0.0105(4) -0.0152(4) -0.0109(4)
P2 0.0355(4) 0.0390(4) 0.0301(4) 0.0032(3) -0.0087(3) -0.0134(4)
P3 0.0597(6) 0.0604(6) 0.0315(5) 0.0105(4) -0.0115(4) -0.0120(5)
P4 0.0400(5) 0.0497(5) 0.0321(4) 0.0134(4) -0.0195(4) -0.0102(4)

loop_
_atom_type_symbol
_atom_type_description
_atom_type_scat_dispersion_real
_atom_type_scat_dispersion_imag
_atom_type_scat_source
C C 0.0033 0.0016 'International Tables Vol C Tables 4.2.6.8 and 6.1.1.4'
H H 0.0000 0.0000 'International Tables Vol C Tables 4.2.6.8 and 6.1.1.4'
N N 0.0061 0.0033 'International Tables Vol C Tables 4.2.6.8 and 6.1.1.4'
O O 0.0106 0.0060 'International Tables Vol C Tables 4.2.6.8 and 6.1.1.4'
P P 0.1023 0.0942 'International Tables Vol C Tables 4.2.6.8 and 6.1.1.4'
Mn Mn 0.3368 0.7283 'International Tables Vol C Tables 4.2.6.8 and 6.1.1.4'

loop_
_geom_angle_atom_site_label_1
_geom_angle_atom_site_label_2
_geom_angle_atom_site_label_3
_geom_angle
_geom_angle_site_symmetry_1
_geom_angle_site_symmetry_3
N1 C1 C2 121.4(5) . .
N1 C1 H1 119.3 . .
C2 C1 H1 119.3 . .
C3 C2 C1 122.3(5) . .
C3 C2 H2 118.9 . .
C1 C2 H2 118.9 . .
C2 C3 C4 115.8(4) . .
C2 C3 H3 122.1 . .
C4 C3 H3 122.1 . .
C3 C4 C5 121.5(5) . .
C3 C4 H4 119.2 . .
C5 C4 H4 119.2 . .
N1 C5 C4 120.0(4) . .
N1 C5 H5 120.0 . .
C4 C5 H5 120.0 . .
C11 C6 C7 112.2(4) . .
C11 C6 P2 113.9(4) . .
C7 C6 P2 112.7(3) . .
C11 C6 H6A 105.7 . .
C7 C6 H6A 105.7 . .
P2 C6 H6A 105.7 . .
C6 C7 C8 113.6(4) . .
C6 C7 H7A 108.9 . .
C8 C7 H7A 108.9 . .
C6 C7 H7B 108.9 . .
C8 C7 H7B 108.9 . .
H7A C7 H7B 107.7 . .
C9 C8 C7 110.4(5) . .
C9 C8 H8A 109.6 . .
C7 C8 H8A 109.6 . .
C9 C8 H8B 109.6 . .
C7 C8 H8B 109.6 . .
H8A C8 H8B 108.1 . .
C8 C9 C10 116.3(4) . .
C8 C9 H9A 108.2 . .
C10 C9 H9A 108.2 . .
C8 C9 H9B 108.2 . .
C10 C9 H9B 108.2 . .
H9A C9 H9B 107.4 . .
C11 C10 C9 105.8(4) . .
C11 C10 H10A 110.6 . .
C9 C10 H10A 110.6 . .
C11 C10 H10B 110.6 . .
C9 C10 H10B 110.6 . .
H10A C10 H10B 108.7 . .
C6 C11 C10 112.6(4) . .
C6 C11 H11A 109.1 . .
C10 C11 H11A 109.1 . .
C6 C11 H11B 109.1 . .
C10 C11 H11B 109.1 . .
H11A C11 H11B 107.8 . .
C17 C12 C13 107.7(4) . .
C17 C12 P4 115.6(3) . .
C13 C12 P4 112.0(3) . .
C17 C12 H12 107.0 . .
C13 C12 H12 107.0 . .
P4 C12 H12 107.0 . .
C12 C13 C14 109.4(4) . .
C12 C13 H13A 109.8 . .
C14 C13 H13A 109.8 . .
C12 C13 H13B 109.8 . .
C14 C13 H13B 109.8 . .
H13A C13 H13B 108.2 . .
C13 C14 C15 107.9(4) . .
C13 C14 H14A 110.1 . .
C15 C14 H14A 110.1 . .
C13 C14 H14B 110.1 . .
C15 C14 H14B 110.1 . .
H14A C14 H14B 108.4 . .
C14 C15 C16 103.4(4) . .
C14 C15 H15A 111.1 . .
C16 C15 H15A 111.1 . .
C14 C15 H15B 111.1 . .
C16 C15 H15B 111.1 . .
H15A C15 H15B 109.0 . .
C17 C16 C15 113.4(4) . .
C17 C16 H16A 108.9 . .
C15 C16 H16A 108.9 . .
C17 C16 H16B 108.9 . .
C15 C16 H16B 108.9 . .
H16A C16 H16B 107.7 . .
C12 C17 C16 106.8(4) . .
C12 C17 H17A 110.4 . .
C16 C17 H17A 110.4 . .
C12 C17 H17B 110.4 . .
C16 C17 H17B 110.4 . .
H17A C17 H17B 108.6 . .
C19 C18 C23 110.3(4) . .
C19 C18 P1 110.4(3) . .
C23 C18 P1 111.0(4) . .
C19 C18 H18 108.3 . .
C23 C18 H18 108.3 . .
P1 C18 H18 108.3 . .
C18 C19 C20 109.3(4) . .
C18 C19 H19A 109.8 . .
C20 C19 H19A 109.8 . .
C18 C19 H19B 109.8 . .
C20 C19 H19B 109.8 . .
H19A C19 H19B 108.3 . .
C19 C20 C21 110.9(4) . .
C19 C20 H20A 109.5 . .
C21 C20 H20A 109.5 . .
C19 C20 H20B 109.5 . .
C21 C20 H20B 109.5 . .
H20A C20 H20B 108.1 . .
C22 C21 C20 111.3(4) . .
C22 C21 H21A 109.4 . .
C20 C21 H21A 109.4 . .
C22 C21 H21B 109.4 . .
C20 C21 H21B 109.4 . .
H21A C21 H21B 108.0 . .
C21 C22 C23 111.6(4) . .
C21 C22 H22A 109.3 . .
C23 C22 H22A 109.3 . .
C21 C22 H22B 109.3 . .
C23 C22 H22B 109.3 . .
H22A C22 H22B 108.0 . .
C22 C23 C18 111.8(4) . .
C22 C23 H23A 109.2 . .
C18 C23 H23A 109.2 . .
C22 C23 H23B 109.2 . .
C18 C23 H23B 109.2 . .
H23A C23 H23B 107.9 . .
C29 C24 C25 102.8(4) . .
C29 C24 P3 113.0(3) . .
C25 C24 P3 115.7(3) . .
C29 C24 H24 108.3 . .
C25 C24 H24 108.3 . .
P3 C24 H24 108.3 . .
C26 C25 C24 106.8(4) . .
C26 C25 H25A 110.4 . .
C24 C25 H25A 110.4 . .
C26 C25 H25B 110.4 . .
C24 C25 H25B 110.4 . .
H25A C25 H25B 108.6 . .
C25 C26 C27 99.5(4) . .
C25 C26 H26A 111.9 . .
C27 C26 H26A 111.9 . .
C25 C26 H26B 111.9 . .
C27 C26 H26B 111.9 . .
H26A C26 H26B 109.6 . .
C26 C27 C28 100.6(4) . .
C26 C27 H27A 111.7 . .
C28 C27 H27A 111.7 . .
C26 C27 H27B 111.7 . .
C28 C27 H27B 111.7 . .
H27A C27 H27B 109.4 . .
C29 C28 C27 99.8(4) . .
C29 C28 H28A 111.8 . .
C27 C28 H28A 111.8 . .
C29 C28 H28B 111.8 . .
C27 C28 H28B 111.8 . .
H28A C28 H28B 109.5 . .
C24 C29 C28 111.3(4) . .
C24 C29 H29A 109.4 . .
C28 C29 H29A 109.4 . .
C24 C29 H29B 109.4 . .
C28 C29 H29B 109.4 . .
H29A C29 H29B 108.0 . .
O37 C30 O38 126.1(4) . .
O37 C30 C31 119.2(4) . .
O38 C30 C31 114.6(4) . .
C30 C31 H31A 109.5 . .
C30 C31 H31B 109.5 . .
H31A C31 H31B 109.5 . .
C30 C31 H31C 109.5 . .
H31A C31 H31C 109.5 . .
H31B C31 H31C 109.5 . .
O36 C32 O35 124.2(3) . .
O36 C32 C33 119.9(3) . .
O35 C32 C33 115.6(3) . .
C32 C33 H33A 109.5 . .
C32 C33 H33B 109.5 . .
H33A C33 H33B 109.5 . .
C32 C33 H33C 109.5 . .
H33A C33 H33C 109.5 . .
H33B C33 H33C 109.5 . .
O27 C34 O28 125.5(3) . .
O27 C34 C35 116.0(3) . .
O28 C34 C35 118.5(3) . .
C34 C35 H35A 109.5 . .
C34 C35 H35B 109.5 . .
H35A C35 H35B 109.5 . .
C34 C35 H35C 109.5 . .
H35A C35 H35C 109.5 . .
H35B C35 H35C 109.5 . .
O30 C36 O29 126.6(4) . .
O30 C36 C37 119.5(4) . .
O29 C36 C37 113.9(4) . .
C36 C37 H37A 109.5 . .
C36 C37 H37B 109.5 . .
H37A C37 H37B 109.5 . .
C36 C37 H37C 109.5 . .
H37A C37 H37C 109.5 . .
H37B C37 H37C 109.5 . .
O31 C38 O32 128.0(4) . .
O31 C38 C39 118.0(4) . .
O32 C38 C39 114.1(4) . .
C38 C39 H39A 109.5 . .
C38 C39 H39B 109.5 . .
H39A C39 H39B 109.5 . .
C38 C39 H39C 109.5 . .
H39A C39 H39C 109.5 . .
H39B C39 H39C 109.5 . .
O33 C40 O34 125.2(4) . .
O33 C40 C41 116.9(3) . .
O34 C40 C41 117.8(4) . .
C40 C41 H41A 109.5 . .
C40 C41 H41B 109.5 . .
H41A C41 H41B 109.5 . .
C40 C41 H41C 109.5 . .
H41A C41 H41C 109.5 . .
H41B C41 H41C 109.5 . .
O23 C42 O24 125.4(3) . .
O23 C42 C43 116.9(4) . .
O24 C42 C43 117.7(4) . .
C42 C43 H43A 109.5 . .
C42 C43 H43B 109.5 . .
H43A C43 H43B 109.5 . .
C42 C43 H43C 109.5 . .
H43A C43 H43C 109.5 . .
H43B C43 H43C 109.5 . .
O19 C44 O20 122.9(4) . .
O19 C44 C45 117.8(4) . .
O20 C44 C45 119.2(4) . .
C44 C45 H45A 109.5 . .
C44 C45 H45B 109.5 . .
H45A C45 H45B 109.5 . .
C44 C45 H45C 109.5 . .
H45A C45 H45C 109.5 . .
H45B C45 H45C 109.5 . .
O26 C46 O25 124.9(4) . .
O26 C46 C47 118.9(4) . .
O25 C46 C47 116.2(4) . .
C46 C47 H47A 109.5 . .
C46 C47 H47B 109.5 . .
H47A C47 H47B 109.5 . .
C46 C47 H47C 109.5 . .
H47A C47 H47C 109.5 . .
H47B C47 H47C 109.5 . .
O39 C48 O40 132.9(4) . .
O39 C48 C49 114.3(4) . .
O40 C48 C49 112.7(3) . .
C48 C49 H49A 109.5 . .
C48 C49 H49B 109.5 . .
H49A C49 H49B 109.5 . .
C48 C49 H49C 109.5 . .
H49A C49 H49C 109.5 . .
H49B C49 H49C 109.5 . .
O21 C50 O22 126.5(3) . .
O21 C50 C51 119.7(4) . .
O22 C50 C51 113.8(4) . .
C50 C51 H51A 109.5 . .
C50 C51 H51B 109.5 . .
H51A C51 H51B 109.5 . .
C50 C51 H51C 109.5 . .
H51A C51 H51C 109.5 . .
H51B C51 H51C 109.5 . .
O3 Mn1 O15 95.61(10) . .
O3 Mn1 O18 172.52(11) . .
O15 Mn1 O18 86.81(10) . .
O3 Mn1 O1 82.28(10) . .
O15 Mn1 O1 175.22(10) . .
O18 Mn1 O1 95.82(10) . .
O3 Mn1 O2W 86.99(7) . .
O15 Mn1 O2W 94.96(8) . .
O18 Mn1 O2W 85.75(8) . .
O1 Mn1 O2W 89.22(7) . .
O3 Mn1 O9 98.88(9) . .
O15 Mn1 O9 100.96(10) . .
O18 Mn1 O9 87.57(10) . .
O1 Mn1 O9 75.22(9) . .
O2W Mn1 O9 162.35(7) . .
O3 Mn1 Mn2 41.14(7) . .
O15 Mn1 Mn2 136.70(8) . .
O18 Mn1 Mn2 135.71(8) . .
O1 Mn1 Mn2 41.53(7) . .
O2W Mn1 Mn2 83.00(7) . .
O9 Mn1 Mn2 90.48(6) . .
O3 Mn1 Mn5 99.89(7) . .
O15 Mn1 Mn5 143.78(8) . .
O18 Mn1 Mn5 82.03(8) . .
O1 Mn1 Mn5 33.44(7) . .
O2W Mn1 Mn5 118.25(7) . .
O9 Mn1 Mn5 44.47(7) . .
Mn2 Mn1 Mn5 66.472(17) . .
O3 Mn2 O4 98.11(11) . .
O3 Mn2 O1 82.88(10) . .
O4 Mn2 O1 176.53(10) . .
O3 Mn2 O2 169.47(11) . .
O4 Mn2 O2 81.79(12) . .
O1 Mn2 O2 96.63(11) . .
O3 Mn2 O40 98.24(7) . .
O4 Mn2 O40 89.53(8) . .
O1 Mn2 O40 93.62(7) . .
O2 Mn2 O40 92.29(9) . .
O3 Mn2 Mn6 139.40(7) . .
O4 Mn2 Mn6 41.31(9) . .
O1 Mn2 Mn6 137.70(7) . .
O2 Mn2 Mn6 41.78(8) . .
O40 Mn2 Mn6 83.12(6) . .
O3 Mn2 Mn1 41.30(7) . .
O4 Mn2 Mn1 139.31(9) . .
O1 Mn2 Mn1 41.98(7) . .
O2 Mn2 Mn1 138.48(9) . .
O40 Mn2 Mn1 93.41(6) . .
Mn6 Mn2 Mn1 176.52(3) . .
O6 Mn3 O13 172.67(11) . .
O6 Mn3 O3 92.61(11) . .
O13 Mn3 O3 90.15(11) . .
O6 Mn3 O34 91.21(11) . .
O13 Mn3 O34 86.09(11) . .
O3 Mn3 O34 176.15(10) . .
O6 Mn3 O10 95.96(10) . .
O13 Mn3 O10 90.80(10) . .
O3 Mn3 O10 90.42(10) . .
O34 Mn3 O10 88.82(11) . .
O6 Mn3 O35 79.72(10) . .
O13 Mn3 O35 93.46(10) . .
O3 Mn3 O35 90.77(10) . .
O34 Mn3 O35 90.27(10) . .
O10 Mn3 O35 175.57(9) . .
O6 Mn3 Mn4 33.76(7) . .
O13 Mn3 Mn4 139.84(8) . .
O3 Mn3 Mn4 86.80(7) . .
O34 Mn3 Mn4 96.59(8) . .
O10 Mn3 Mn4 129.22(7) . .
O35 Mn3 Mn4 46.62(6) . .
O4 Mn4 O6 90.74(11) . .
O4 Mn4 O29 173.95(12) . .
O6 Mn4 O29 94.62(12) . .
O4 Mn4 O28 88.62(11) . .
O6 Mn4 O28 175.75(11) . .
O29 Mn4 O28 85.83(11) . .
O4 Mn4 O12 87.21(12) . .
O6 Mn4 O12 95.79(11) . .
O29 Mn4 O12 95.02(12) . .
O28 Mn4 O12 88.37(11) . .
O4 Mn4 O35 87.30(11) . .
O6 Mn4 O35 78.34(10) . .
O29 Mn4 O35 91.03(11) . .
O28 Mn4 O35 97.44(10) . .
O12 Mn4 O35 171.91(10) . .
O4 Mn4 Mn3 83.58(8) . .
O6 Mn4 Mn3 33.77(7) . .
O29 Mn4 Mn3 99.35(9) . .
O28 Mn4 Mn3 141.99(8) . .
O12 Mn4 Mn3 128.09(8) . .
O35 Mn4 Mn3 45.21(6) . .
O4 Mn4 Mn6 31.22(8) . .
O6 Mn4 Mn6 106.67(8) . .
O29 Mn4 Mn6 147.79(9) . .
O28 Mn4 Mn6 74.72(8) . .
O12 Mn4 Mn6 59.65(8) . .
O35 Mn4 Mn6 116.42(7) . .
Mn3 Mn4 Mn6 111.84(2) . .
O1 Mn5 O22 172.99(11) . .
O1 Mn5 O5 93.34(10) . .
O22 Mn5 O5 93.66(11) . .
O1 Mn5 O17 88.71(10) . .
O22 Mn5 O17 84.29(12) . .
O5 Mn5 O17 173.88(12) . .
O1 Mn5 O9 79.14(10) . .
O22 Mn5 O9 100.79(12) . .
O5 Mn5 O9 93.52(10) . .
O17 Mn5 O9 92.52(11) . .
O1 Mn5 O20 90.88(10) . .
O22 Mn5 O20 90.28(11) . .
O5 Mn5 O20 77.51(10) . .
O17 Mn5 O20 96.71(11) . .
O9 Mn5 O20 166.26(10) . .
O1 Mn5 Mn1 33.83(7) . .
O22 Mn5 Mn1 143.15(9) . .
O5 Mn5 Mn1 105.89(7) . .
O17 Mn5 Mn1 78.93(8) . .
O9 Mn5 Mn1 48.16(7) . .
O20 Mn5 Mn1 123.94(7) . .
O1 Mn5 Mn8 85.44(8) . .
O22 Mn5 Mn8 100.20(9) . .
O5 Mn5 Mn8 34.09(8) . .
O17 Mn5 Mn8 140.63(9) . .
O9 Mn5 Mn8 124.23(7) . .
O20 Mn5 Mn8 44.64(7) . .
Mn1 Mn5 Mn8 113.57(2) . .
O4 Mn6 O2 83.87(12) . .
O4 Mn6 O26 175.32(11) . .
O2 Mn6 O26 92.90(11) . .
O4 Mn6 O27 94.77(12) . .
O2 Mn6 O27 178.46(13) . .
O26 Mn6 O27 88.42(11) . .
O4 Mn6 O39 90.09(8) . .
O2 Mn6 O39 91.55(9) . .
O26 Mn6 O39 93.40(9) . .
O27 Mn6 O39 89.16(8) . .
O4 Mn6 Mn2 42.54(8) . .
O2 Mn6 Mn2 42.69(8) . .
O26 Mn6 Mn2 134.91(8) . .
O27 Mn6 Mn2 136.12(9) . .
O39 Mn6 Mn2 82.72(8) . .
O4 Mn6 Mn4 31.49(7) . .
O2 Mn6 Mn4 102.69(9) . .
O26 Mn6 Mn4 147.42(9) . .
O27 Mn6 Mn4 75.78(9) . .
O39 Mn6 Mn4 114.28(9) . .
Mn2 Mn6 Mn4 68.832(18) . .
O4 Mn6 Mn8 100.92(8) . .
O2 Mn6 Mn8 30.05(9) . .
O26 Mn6 Mn8 74.73(8) . .
O27 Mn6 Mn8 150.09(8) . .
O39 Mn6 Mn8 115.89(8) . .
Mn2 Mn6 Mn8 67.15(2) . .
Mn4 Mn6 Mn8 105.49(2) . .
O6 Mn7 O32 178.39(12) . .
O6 Mn7 O33 95.69(11) . .
O32 Mn7 O33 84.55(13) . .
O6 Mn7 O8 93.05(11) . .
O32 Mn7 O8 86.63(13) . .
O33 Mn7 O8 170.83(11) . .
O6 Mn7 O30 91.89(11) . .
O32 Mn7 O30 89.72(12) . .
O33 Mn7 O30 85.58(12) . .
O8 Mn7 O30 96.91(12) . .
O6 Mn7 O7 92.79(10) . .
O32 Mn7 O7 85.60(11) . .
O33 Mn7 O7 96.92(11) . .
O8 Mn7 O7 79.86(10) . .
O30 Mn7 O7 174.45(10) . .
O6 Mn7 Mn10 101.72(9) . .
O32 Mn7 Mn10 76.97(9) . .
O33 Mn7 Mn10 130.86(8) . .
O8 Mn7 Mn10 43.87(8) . .
O30 Mn7 Mn10 138.42(8) . .
O7 Mn7 Mn10 37.30(7) . .
O2 Mn8 O24 174.70(14) . .
O2 Mn8 O5 90.85(11) . .
O24 Mn8 O5 93.93(12) . .
O2 Mn8 O25 88.91(12) . .
O24 Mn8 O25 86.11(13) . .
O5 Mn8 O25 174.56(11) . .
O2 Mn8 O11 92.01(13) . .
O24 Mn8 O11 89.64(13) . .
O5 Mn8 O11 97.51(12) . .
O25 Mn8 O11 87.93(12) . .
O2 Mn8 O20 90.19(11) . .
O24 Mn8 O20 88.58(12) . .
O5 Mn8 O20 77.77(11) . .
O25 Mn8 O20 96.79(12) . .
O11 Mn8 O20 174.82(12) . .
O2 Mn8 Mn5 83.28(9) . .
O24 Mn8 Mn5 99.47(9) . .
O5 Mn8 Mn5 33.67(7) . .
O25 Mn8 Mn5 140.98(9) . .
O11 Mn8 Mn5 130.36(9) . .
O20 Mn8 Mn5 45.33(8) . .
O2 Mn8 Mn6 30.38(9) . .
O24 Mn8 Mn6 148.52(10) . .
O5 Mn8 Mn6 106.90(8) . .
O25 Mn8 Mn6 75.35(8) . .
O11 Mn8 Mn6 64.86(9) . .
O20 Mn8 Mn6 118.34(7) . .
Mn5 Mn8 Mn6 111.01(2) . .
O37 Mn9 O36 86.85(12) . .
O37 Mn9 O16 95.72(8) . 2_656
O36 Mn9 O16 119.56(10) . 2_656
O37 Mn9 O3W 170.68(11) . .
O36 Mn9 O3W 83.84(12) . .
O16 Mn9 O3W 89.14(8) 2_656 .
O37 Mn9 O14 95.86(8) . .
O36 Mn9 O14 148.89(10) . .
O16 Mn9 O14 91.08(9) 2_656 .
O3W Mn9 O14 91.98(8) . .
O37 Mn9 O13 95.36(8) . .
O36 Mn9 O13 86.28(10) . .
O16 Mn9 O13 152.35(9) 2_656 .
O3W Mn9 O13 83.78(8) . .
O14 Mn9 O13 62.62(9) . .
O37 Mn9 P1 99.07(8) . .
O36 Mn9 P1 118.21(8) . .
O16 Mn9 P1 120.83(7) 2_656 .
O3W Mn9 P1 85.15(7) . .
O14 Mn9 P1 30.74(6) . .
O13 Mn9 P1 32.06(6) . .
O5 Mn10 O7 94.48(11) . .
O5 Mn10 O23 94.03(13) . .
O7 Mn10 O23 171.48(13) . .
O5 Mn10 O31 176.72(12) . .
O7 Mn10 O31 86.98(12) . .
O23 Mn10 O31 84.51(14) . .
O5 Mn10 O21 94.97(11) . .
O7 Mn10 O21 93.93(10) . .
O23 Mn10 O21 85.74(11) . .
O31 Mn10 O21 87.86(11) . .
O5 Mn10 O8 93.37(11) . .
O7 Mn10 O8 80.81(11) . .
O23 Mn10 O8 98.29(11) . .
O31 Mn10 O8 83.95(11) . .
O21 Mn10 O8 170.47(11) . .
O5 Mn10 Mn7 103.19(8) . .
O7 Mn10 Mn7 43.79(8) . .
O23 Mn10 Mn7 133.13(10) . .
O31 Mn10 Mn7 75.85(9) . .
O21 Mn10 Mn7 134.37(8) . .
O8 Mn10 Mn7 38.35(8) . .
O38 Mn11 O19 105.20(8) 2_656 .
O38 Mn11 O1W 90.41(11) 2_656 .
O19 Mn11 O1W 90.62(8) . .
O38 Mn11 N1 93.88(11) 2_656 .
O19 Mn11 N1 88.54(13) . .
O1W Mn11 N1 175.70(11) . .
O38 Mn11 O17 160.93(8) 2_656 .
O19 Mn11 O17 93.27(11) . .
O1W Mn11 O17 84.61(7) . .
N1 Mn11 O17 91.22(13) . .
O38 Mn11 O16 98.71(8) 2_656 .
O19 Mn11 O16 156.01(10) . .
O1W Mn11 O16 91.02(7) . .
N1 Mn11 O16 88.03(13) . .
O17 Mn11 O16 63.08(9) . .
O38 Mn11 P2 129.32(9) 2_656 .
O19 Mn11 P2 125.15(8) . .
O1W Mn11 P2 84.21(8) . .
N1 Mn11 P2 92.83(11) . .
O17 Mn11 P2 31.90(7) . .
O16 Mn11 P2 31.48(6) . .
C1 N1 C5 117.9(3) . .
C1 N1 Mn11 120.7(2) . .
C5 N1 Mn11 121.3(2) . .
Mn5 O1 Mn2 121.45(12) . .
Mn5 O1 Mn1 112.73(12) . .
Mn2 O1 Mn1 96.48(10) . .
Mn8 O2 Mn6 119.57(15) . .
Mn8 O2 Mn2 125.77(15) . .
Mn6 O2 Mn2 95.53(12) . .
Mn2 O3 Mn1 97.56(10) . .
Mn2 O3 Mn3 124.07(12) . .
Mn1 O3 Mn3 123.32(12) . .
Mn6 O4 Mn4 117.29(13) . .
Mn6 O4 Mn2 96.16(13) . .
Mn4 O4 Mn2 128.29(15) . .
Mn10 O5 Mn5 122.31(14) . .
Mn10 O5 Mn8 120.14(11) . .
Mn5 O5 Mn8 112.24(12) . .
Mn7 O6 Mn4 122.28(13) . .
Mn7 O6 Mn3 120.37(13) . .
Mn4 O6 Mn3 112.47(12) . .
P4 O7 Mn10 132.80(16) . .
P4 O7 Mn7 124.45(14) . .
Mn10 O7 Mn7 98.91(11) . .
P3 O8 Mn7 130.48(16) . .
P3 O8 Mn10 127.89(17) . .
Mn7 O8 Mn10 97.77(12) . .
P4 O9 Mn5 132.52(14) . .
P4 O9 Mn1 113.03(13) . .
Mn5 O9 Mn1 87.37(9) . .
P4 O10 Mn3 130.40(15) . .
P3 O11 Mn8 135.60(19) . .
P3 O12 Mn4 133.88(17) . .
P1 O13 Mn3 127.21(14) . .
P1 O13 Mn9 92.46(11) . .
Mn3 O13 Mn9 128.89(12) . .
P1 O14 Mn9 99.39(12) . .
P1 O15 Mn1 135.13(16) . .
P2 O16 Mn9 134.39(14) . 2_656
P2 O16 Mn11 95.69(11) . .
Mn9 O16 Mn11 112.87(10) 2_656 .
P2 O17 Mn5 130.75(17) . .
P2 O17 Mn11 96.05(13) . .
Mn5 O17 Mn11 122.30(14) . .
P2 O18 Mn1 131.19(16) . .
C44 O19 Mn11 135.7(2) . .
C44 O20 Mn8 134.8(2) . .
C44 O20 Mn5 132.8(2) . .
Mn8 O20 Mn5 90.03(11) . .
C50 O21 Mn10 127.79(18) . .
C50 O22 Mn5 127.89(19) . .
C42 O23 Mn10 135.7(2) . .
C42 O24 Mn8 126.5(2) . .
C46 O25 Mn8 129.8(2) . .
C46 O26 Mn6 131.8(2) . .
C34 O27 Mn6 129.48(19) . .
C34 O28 Mn4 130.92(18) . .
C36 O29 Mn4 125.5(2) . .
C36 O30 Mn7 130.8(2) . .
C38 O31 Mn10 131.0(2) . .
C38 O32 Mn7 128.2(2) . .
C40 O33 Mn7 131.4(2) . .
C40 O34 Mn3 125.2(2) . .
C32 O35 Mn3 132.14(17) . .
C32 O35 Mn4 136.37(16) . .
Mn3 O35 Mn4 88.16(9) . .
C32 O36 Mn9 140.83(19) . .
C30 O37 Mn9 137.5(2) . .
C30 O38 Mn11 135.0(2) . 2_656
C48 O39 Mn6 121.3(2) . .
C48 O40 Mn2 118.79(19) . .
Mn11 O1W H1WA 109.5 . .
Mn11 O1W H1WB 109.4 . .
H1WA O1W H1WB 109.5 . .
Mn1 O2W H2WA 109.4 . .
Mn1 O2W H2WB 109.6 . .
H2WA O2W H2WB 109.5 . .
Mn9 O3W H3WB 109.6 . .
Mn9 O3W H3WA 109.3 . .
H3WB O3W H3WA 109.5 . .
H4WB O4W H4WA 109.5 . .
H5WB O5W H5WA 109.5 . .
H6WB O6W H6WA 113.9 . .
H7WA O7W H7WB 109.5 . .
H8WA O8W H8WB 109.5 . .
H9WA O9W H9WB 109.5 . .
H10D O10W H10E 109.5 . .
H11E O11W H11D 109.5 . .
H12E O12W H12D 118.3 . .
H13D O13W H13E 109.5 . .
H14D O14W H14E 109.5 . .
O15W O15W H15E 136.9 2_567 .
O15W O15W H15D 103.9 2_567 .
H15E O15W H15D 109.5 . .
O17W O16W H16D 112.4 . .
O17W O16W H16E 113.9 . .
H16D O16W H16E 112.7 . .
O16W O17W H17E 114.2 . .
O16W O17W H17D 115.0 . .
H17E O17W H17D 111.8 . .
H18D O18W H18E 109.5 . .
O14 P1 O15 111.66(14) . .
O14 P1 O13 104.98(13) . .
O15 P1 O13 113.68(13) . .
O14 P1 C18 112.27(14) . .
O15 P1 C18 107.12(15) . .
O13 P1 C18 107.15(16) . .
O14 P1 Mn9 49.87(10) . .
O15 P1 Mn9 123.82(10) . .
O13 P1 Mn9 55.48(9) . .
C18 P1 Mn9 129.04(15) . .
O16 P2 O18 113.12(14) . .
O16 P2 O17 104.23(14) . .
O18 P2 O17 112.04(14) . .
O16 P2 C6 112.67(17) . .
O18 P2 C6 107.34(15) . .
O17 P2 C6 107.36(14) . .
O16 P2 Mn11 52.83(9) . .
O18 P2 Mn11 121.82(9) . .
O17 P2 Mn11 52.05(11) . .
C6 P2 Mn11 130.66(15) . .
O12 P3 O11 114.56(17) . .
O12 P3 O8 110.61(15) . .
O11 P3 O8 106.99(16) . .
O12 P3 C24 109.69(13) . .
O11 P3 C24 106.32(15) . .
O8 P3 C24 108.43(16) . .
O10 P4 O9 112.36(14) . .
O10 P4 O7 107.56(13) . .
O9 P4 O7 111.33(14) . .
O10 P4 C12 111.24(16) . .
O9 P4 C12 108.57(15) . .
O7 P4 C12 105.59(13) . .

loop_
_geom_bond_atom_site_label_1
_geom_bond_atom_site_label_2
_geom_bond_distance
_geom_bond_site_symmetry_2
C1 N1 1.337(5) .
C1 C2 1.434(6) .
C1 H1 0.9300 .
C2 C3 1.317(7) .
C2 H2 0.9300 .
C3 C4 1.380(7) .
C3 H3 0.9300 .
C4 C5 1.436(6) .
C4 H4 0.9300 .
C5 N1 1.350(5) .
C5 H5 0.9300 .
C6 C11 1.493(6) .
C6 C7 1.513(6) .
C6 P2 1.781(4) .
C6 H6A 0.9800 .
C7 C8 1.544(7) .
C7 H7A 0.9700 .
C7 H7B 0.9700 .
C8 C9 1.444(6) .
C8 H8A 0.9700 .
C8 H8B 0.9700 .
C9 C10 1.580(7) .
C9 H9A 0.9700 .
C9 H9B 0.9700 .
C10 C11 1.577(7) .
C10 H10A 0.9700 .
C10 H10B 0.9700 .
C11 H11A 0.9700 .
C11 H11B 0.9700 .
C12 C17 1.476(6) .
C12 C13 1.544(7) .
C12 P4 1.796(5) .
C12 H12 0.9800 .
C13 C14 1.550(6) .
C13 H13A 0.9700 .
C13 H13B 0.9700 .
C14 C15 1.550(6) .
C14 H14A 0.9700 .
C14 H14B 0.9700 .
C15 C16 1.558(6) .
C15 H15A 0.9700 .
C15 H15B 0.9700 .
C16 C17 1.537(7) .
C16 H16A 0.9700 .
C16 H16B 0.9700 .
C17 H17A 0.9700 .
C17 H17B 0.9700 .
C18 C19 1.526(7) .
C18 C23 1.561(6) .
C18 P1 1.783(5) .
C18 H18 0.9800 .
C19 C20 1.555(7) .
C19 H19A 0.9700 .
C19 H19B 0.9700 .
C20 C21 1.560(6) .
C20 H20A 0.9700 .
C20 H20B 0.9700 .
C21 C22 1.481(7) .
C21 H21A 0.9700 .
C21 H21B 0.9700 .
C22 C23 1.538(7) .
C22 H22A 0.9700 .
C22 H22B 0.9700 .
C23 H23A 0.9700 .
C23 H23B 0.9700 .
C24 C29 1.491(6) .
C24 C25 1.568(6) .
C24 P3 1.792(4) .
C24 H24 0.9800 .
C25 C26 1.524(7) .
C25 H25A 0.9700 .
C25 H25B 0.9700 .
C26 C27 1.589(6) .
C26 H26A 0.9700 .
C26 H26B 0.9700 .
C27 C28 1.592(7) .
C27 H27A 0.9700 .
C27 H27B 0.9700 .
C28 C29 1.556(6) .
C28 H28A 0.9700 .
C28 H28B 0.9700 .
C29 H29A 0.9700 .
C29 H29B 0.9700 .
C30 O37 1.259(5) .
C30 O38 1.260(4) .
C30 C31 1.517(7) .
C31 H31A 0.9600 .
C31 H31B 0.9600 .
C31 H31C 0.9600 .
C32 O36 1.238(3) .
C32 O35 1.290(4) .
C32 C33 1.566(6) .
C33 H33A 0.9600 .
C33 H33B 0.9600 .
C33 H33C 0.9600 .
C34 O27 1.234(4) .
C34 O28 1.250(4) .
C34 C35 1.517(5) .
C35 H35A 0.9600 .
C35 H35B 0.9600 .
C35 H35C 0.9600 .
C36 O30 1.192(5) .
C36 O29 1.301(5) .
C36 C37 1.510(6) .
C37 H37A 0.9600 .
C37 H37B 0.9600 .
C37 H37C 0.9600 .
C38 O31 1.214(5) .
C38 O32 1.278(4) .
C38 C39 1.558(6) .
C39 H39A 0.9600 .
C39 H39B 0.9600 .
C39 H39C 0.9600 .
C40 O33 1.265(4) .
C40 O34 1.272(4) .
C40 C41 1.505(7) .
C41 H41A 0.9600 .
C41 H41B 0.9600 .
C41 H41C 0.9600 .
C42 O23 1.245(5) .
C42 O24 1.279(5) .
C42 C43 1.538(6) .
C43 H43A 0.9600 .
C43 H43B 0.9600 .
C43 H43C 0.9600 .
C44 O19 1.267(4) .
C44 O20 1.287(5) .
C44 C45 1.457(6) .
C45 H45A 0.9600 .
C45 H45B 0.9600 .
C45 H45C 0.9600 .
C46 O26 1.249(5) .
C46 O25 1.271(4) .
C46 C47 1.502(7) .
C47 H47A 0.9600 .
C47 H47B 0.9600 .
C47 H47C 0.9600 .
C48 O39 1.197(4) .
C48 O40 1.272(5) .
C48 C49 1.540(6) .
C49 H49A 0.9600 .
C49 H49B 0.9600 .
C49 H49C 0.9600 .
C50 O21 1.240(4) .
C50 O22 1.272(4) .
C50 C51 1.546(5) .
C51 H51A 0.9600 .
C51 H51B 0.9600 .
C51 H51C 0.9600 .
Mn1 O3 1.898(2) .
Mn1 O15 1.917(3) .
Mn1 O18 1.917(3) .
Mn1 O1 1.919(2) .
Mn1 O2W 2.281(2) .
Mn1 O9 2.371(3) .
Mn1 Mn2 2.8505(7) .
Mn1 Mn5 3.1795(7) .
Mn2 O3 1.892(2) .
Mn2 O4 1.899(2) .
Mn2 O1 1.902(2) .
Mn2 O2 1.903(3) .
Mn2 O40 2.154(2) .
Mn2 Mn6 2.7930(7) .
Mn3 O6 1.912(2) .
Mn3 O13 1.912(2) .
Mn3 O3 1.926(2) .
Mn3 O34 1.951(3) .
Mn3 O10 2.143(3) .
Mn3 O35 2.257(3) .
Mn3 Mn4 3.1788(7) .
Mn4 O4 1.869(3) .
Mn4 O6 1.912(2) .
Mn4 O29 1.927(3) .
Mn4 O28 1.982(2) .
Mn4 O12 2.117(3) .
Mn4 O35 2.312(3) .
Mn4 Mn6 3.1792(8) .
Mn5 O1 1.900(2) .
Mn5 O22 1.919(3) .
Mn5 O5 1.922(2) .
Mn5 O17 1.955(3) .
Mn5 O9 2.230(3) .
Mn5 O20 2.282(3) .
Mn5 Mn8 3.2085(8) .
Mn6 O4 1.854(3) .
Mn6 O2 1.870(3) .
Mn6 O26 1.943(3) .
Mn6 O27 1.965(3) .
Mn6 O39 2.141(3) .
Mn6 Mn8 3.2157(9) .
Mn7 O6 1.865(2) .
Mn7 O32 1.958(3) .
Mn7 O33 1.960(3) .
Mn7 O8 1.979(3) .
Mn7 O30 2.119(3) .
Mn7 O7 2.214(3) .
Mn7 Mn10 3.1606(9) .
Mn8 O2 1.852(3) .
Mn8 O24 1.935(3) .
Mn8 O5 1.943(3) .
Mn8 O25 1.979(3) .
Mn8 O11 2.090(3) .
Mn8 O20 2.254(3) .
Mn9 O37 2.089(3) .
Mn9 O36 2.122(3) .
Mn9 O16 2.147(2) 2_656
Mn9 O3W 2.199(3) .
Mn9 O14 2.260(3) .
Mn9 O13 2.405(2) .
Mn9 P1 2.9159(10) .
Mn10 O5 1.864(2) .
Mn10 O7 1.939(3) .
Mn10 O23 1.955(3) .
Mn10 O31 1.961(3) .
Mn10 O21 2.122(3) .
Mn10 O8 2.211(3) .
Mn11 O38 2.064(3) 2_656
Mn11 O19 2.071(3) .
Mn11 O1W 2.215(3) .
Mn11 N1 2.225(4) .
Mn11 O17 2.308(3) .
Mn11 O16 2.331(3) .
Mn11 P2 2.9110(9) .
O7 P4 1.567(2) .
O8 P3 1.564(3) .
O9 P4 1.529(3) .
O10 P4 1.492(3) .
O11 P3 1.511(3) .
O12 P3 1.481(3) .
O13 P1 1.549(2) .
O14 P1 1.511(2) .
O15 P1 1.533(3) .
O16 P2 1.528(2) .
O16 Mn9 2.147(2) 2_656
O17 P2 1.547(3) .
O18 P2 1.535(2) .
O38 Mn11 2.064(3) 2_656
O1W H1WA 0.8500 .
O1W H1WB 0.8499 .
O2W H2WA 0.8499 .
O2W H2WB 0.8501 .
O3W H3WB 0.8500 .
O3W H3WA 0.8500 .
O4W H4WB 0.8501 .
O4W H4WA 0.8500 .
O5W H5WB 0.8499 .
O5W H5WA 0.8501 .
O6W H6WB 0.8499 .
O6W H6WA 0.8500 .
O7W H7WA 0.8500 .
O7W H7WB 0.8501 .
O8W H8WA 0.8499 .
O8W H8WB 0.8499 .
O9W H9WA 0.8499 .
O9W H9WB 0.8499 .
O10W H10D 0.8500 .
O10W H10E 0.8500 .
O11W H11E 0.8500 .
O11W H11D 0.8500 .
O12W H12E 0.8500 .
O12W H12D 0.8500 .
O13W H13D 0.8500 .
O13W H13E 0.8501 .
O14W H14D 0.8500 .
O14W H14E 0.8501 .
O15W O15W 1.707(18) 2_567
O15W H15E 0.8501 .
O15W H15D 0.8500 .
O16W O17W 1.703(12) .
O16W H16D 0.8542 .
O16W H16E 0.8319 .
O17W H17E 0.8501 .
O17W H17D 0.8501 .
O18W H18D 0.8500 .
O18W H18E 0.8500 .

loop_
_geom_hbond_atom_site_label_D
_geom_hbond_atom_site_label_H
_geom_hbond_atom_site_label_A
_geom_hbond_distance_DH
_geom_hbond_distance_HA
_geom_hbond_distance_DA
_geom_hbond_angle_DHA
_geom_hbond_site_symmetry_A
O10W H10E O8W 0.85 1.64 2.420(13) 151.7 2_766
O10W H10D O14W 0.85 2.33 2.837(12) 119.0 1_655
O8W H8WA O4W 0.85 2.22 2.863(12) 132.6 1_655
O15W H15E O4W 0.85 2.54 3.123(11) 126.4 2_566
O4W H4WA O15W 0.85 2.46 3.123(11) 134.9 2_566
O14W H14D O10W 0.85 2.36 2.837(12) 116.3 1_455
O4W H4WB O8W 0.85 2.28 2.863(12) 125.7 1_455
O7W H7WB O34 0.85 2.31 2.964(8) 133.5 1_565
O13W H13D O7W 0.85 2.42 3.084(11) 135.9 2_666
O11W H11D O1W 0.85 2.55 3.368(8) 161.0 2_666
O11W H11E O39 0.85 2.49 3.225(9) 144.5 2_666
O7W H7WA O13W 0.85 2.40 3.084(11) 138.5 2_666
O3W H3WA O18 0.85 2.45 3.061(3) 129.8 2_656
O2W H2WB O14 0.85 2.08 2.929(3) 174.5 2_656
O1W H1WA O14 0.85 1.87 2.704(3) 166.8 2_656
O15W H15D O13W 0.85 2.49 3.319(12) 164.8 .
O3W H3WA O2W 0.85 2.18 2.768(4) 126.1 .
O3W H3WB O3 0.85 2.27 3.038(3) 150.9 .
O2W H2WA O40 0.85 1.91 2.710(4) 157.0 .
O1W H1WB O1 0.85 2.12 2.920(3) 156.3 .
